data_4350518
loop_
_publ_author_name
'Milanov, Andrian'
'Bhakta, Raghunandan'
'Baunemann, Arne'
'Becker, Hans-Werner'
'Thomas, Reji'
'Ehrhart, Peter'
'Winter, Manuela'
'Devi, Anjana'

_publ_section_title
;
 Guanidinate-stabilized monomeric hafnium amide complexes as promising
 precursors for MOCVD of HfO2.
;
_journal_issue 26
_journal_name_full 'Inorganic chemistry'
_journal_page_first 11008
_journal_page_last 11018
_journal_paper_doi 10.1021/ic061056i
_journal_volume 45
_journal_year 2006
_chemical_formula_sum 'C24 H56.66667 Hf N8'
_chemical_formula_weight 635.93
_chemical_name_systematic
; 
bis-(dimethylamido)-bis-(N,N-diisopropyl-2-dimethylamido-guanidinato) 
hafnium(IV)
;
_space_group_IT_number 15
_space_group_name_Hall '-C 2yc'
_space_group_name_H-M_alt 'C 1 2/c 1'
_symmetry_cell_setting monoclinic
_symmetry_space_group_name_H-M 'C 1 2/c 1'
_atom_sites_solution_hydrogens geom
_atom_sites_solution_primary direct
_atom_sites_solution_secondary difmap
_audit_creation_method SHELXL-97
_cell_angle_alpha 90.00
_cell_angle_beta 116.313(6)
_cell_angle_gamma 90.00
_cell_formula_units_Z 12
_cell_length_a 19.8714(13)
_cell_length_b 29.6787(13)
_cell_length_c 17.5709(8)
_cell_measurement_reflns_used 9971
_cell_measurement_temperature 105(2)
_cell_measurement_theta_max 27.49
_cell_measurement_theta_min 2.66
_cell_volume 9288.9(10)
_computing_cell_refinement 'CrysAlis RED 1.171.13, Oxford Diffraction'
_computing_data_collection 'CrysAlis CCD 1.171.13, Oxford Diffraction'
_computing_data_reduction 'CrysAlis RED 1.171.13, Oxford Diffraction'
_computing_molecular_graphics SHELXL-97
_computing_publication_material SHELXL-97
_computing_structure_refinement 'SHELXL-97 (Sheldrick, 1997)'
_computing_structure_solution 'SHELXS-97 (Sheldrick, 1990)'
_diffrn_ambient_temperature 105(2)
_diffrn_measured_fraction_theta_full 0.950
_diffrn_measured_fraction_theta_max 0.950
_diffrn_measurement_device_type 'Sapphire2-CCD, Oxford Diffraction'
_diffrn_measurement_method '1109 images at 1.0 deg. in \w and 25 sec.'
_diffrn_radiation_monochromator graphite
_diffrn_radiation_source 'Enhance (Mo) X-ray Source'
_diffrn_radiation_type MoK\a
_diffrn_radiation_wavelength 0.71073
_diffrn_reflns_av_R_equivalents 0.1018
_diffrn_reflns_av_sigmaI/netI 0.1372
_diffrn_reflns_limit_h_max 25
_diffrn_reflns_limit_h_min -25
_diffrn_reflns_limit_k_max 38
_diffrn_reflns_limit_k_min -38
_diffrn_reflns_limit_l_max 22
_diffrn_reflns_limit_l_min -22
_diffrn_reflns_number 59725
_diffrn_reflns_theta_full 27.56
_diffrn_reflns_theta_max 27.56
_diffrn_reflns_theta_min 3.03
_exptl_absorpt_coefficient_mu 3.394
_exptl_absorpt_correction_T_max 0.762
_exptl_absorpt_correction_T_min 0.610
_exptl_absorpt_correction_type 'numeric analytical'
_exptl_absorpt_process_details 'Gaussian face-indexed'
_exptl_crystal_colour colourless
_exptl_crystal_density_diffrn 1.364
_exptl_crystal_density_method 'not measured'
_exptl_crystal_description prism
_exptl_crystal_F_000 3944
_exptl_crystal_size_max 0.16
_exptl_crystal_size_mid 0.12
_exptl_crystal_size_min 0.08
_refine_diff_density_max 1.069
_refine_diff_density_min -0.657
_refine_diff_density_rms 0.119
_refine_ls_extinction_method none
_refine_ls_goodness_of_fit_ref 0.885
_refine_ls_hydrogen_treatment constr
_refine_ls_matrix_type full
_refine_ls_number_parameters 472
_refine_ls_number_reflns 10215
_refine_ls_number_restraints 2
_refine_ls_restrained_S_all 0.889
_refine_ls_R_factor_all 0.1006
_refine_ls_R_factor_gt 0.0454
_refine_ls_shift/su_max 0.012
_refine_ls_shift/su_mean 0.001
_refine_ls_structure_factor_coef Fsqd
_refine_ls_weighting_details 'calc w=1/[\s^2^(Fo^2^)+(0.0000P)^2^+0.0000P] where P=(Fo^2^+2Fc^2^)/3'
_refine_ls_weighting_scheme calc
_refine_ls_wR_factor_gt 0.0503
_refine_ls_wR_factor_ref 0.0618
_reflns_number_gt 7111
_reflns_number_total 10215
_reflns_threshold_expression >2sigma(I)
_cod_data_source_file ic061056isi20060613_055714.cif
_cod_data_source_block cvd62
_cod_depositor_comments
;

2021-08-30
Z value and formula fixed to values more according to usual
chemical conventions.                 miguel
;
_cod_original_formula_sum 'C72 H170 Hf3 N24'
_cod_original_formula_weight 1907.79
_cod_original_formula_units_Z 4
_cod_original_cell_volume 9288.9(8)
_cod_original_sg_symbol_H-M C2/c
_cod_database_code 4350518

loop_
_symmetry_equiv_pos_as_xyz
'x, y, z'
'-x, y, -z+1/2'
'x+1/2, y+1/2, z'
'-x+1/2, y+1/2, -z+1/2'
'-x, -y, -z'
'x, -y, z-1/2'
'-x+1/2, -y+1/2, -z'
'x+1/2, -y+1/2, z-1/2'

loop_
_atom_site_label
_atom_site_type_symbol
_atom_site_fract_x
_atom_site_fract_y
_atom_site_fract_z
_atom_site_U_iso_or_equiv
_atom_site_adp_type
_atom_site_occupancy
_atom_site_symmetry_multiplicity
_atom_site_calc_flag
_atom_site_refinement_flags
Hf1 Hf 0.239243(13) 0.059311(7) 0.026632(15) 0.01363(6) Uani 1 1 d .
Hf2 Hf 0.5000 0.236175(10) 0.7500 0.01536(8) Uani 1 2 d S
N13 N 0.1915(2) 0.05277(14) -0.1175(3) 0.0165(10) Uani 1 1 d .
N11 N 0.2269(2) 0.11854(13) -0.0544(3) 0.0160(10) Uani 1 1 d .
N14 N 0.3601(2) 0.04573(13) 0.0456(3) 0.0150(10) Uani 1 1 d .
N12 N 0.1704(3) 0.11804(16) -0.2063(3) 0.0251(12) Uani 1 1 d .
N15 N 0.4111(3) -0.02974(14) 0.0761(3) 0.0226(11) Uani 1 1 d .
N16 N 0.2862(2) -0.00939(13) 0.0500(3) 0.0161(10) Uani 1 1 d .
N17 N 0.1329(3) 0.05003(14) 0.0199(3) 0.0196(11) Uani 1 1 d .
N18 N 0.2772(2) 0.08788(14) 0.1463(3) 0.0179(10) Uani 1 1 d .
C132 C 0.2455(3) -0.01393(18) -0.1551(4) 0.0271(14) Uani 1 1 d .
H13A H 0.2921 0.0026 -0.1420 0.041 Uiso 1 1 calc R
H13B H 0.2367 -0.0359 -0.2003 0.041 Uiso 1 1 calc R
H13C H 0.2499 -0.0298 -0.1042 0.041 Uiso 1 1 calc R
C13 C 0.1801(3) 0.01905(18) -0.1844(4) 0.0212(13) Uani 1 1 d .
H13G H 0.1770 0.0353 -0.2358 0.025 Uiso 1 1 calc R
C131 C 0.1068(3) -0.0065(2) -0.2087(4) 0.0324(15) Uani 1 1 d .
H13D H 0.1071 -0.0203 -0.1579 0.049 Uiso 1 1 calc R
H13E H 0.1018 -0.0301 -0.2500 0.049 Uiso 1 1 calc R
H13F H 0.0644 0.0144 -0.2339 0.049 Uiso 1 1 calc R
C122 C 0.2163(3) 0.15130(18) -0.2233(4) 0.0279(15) Uani 1 1 d .
H12A H 0.2649 0.1543 -0.1733 0.042 Uiso 1 1 calc R
H12B H 0.1906 0.1805 -0.2362 0.042 Uiso 1 1 calc R
H12C H 0.2243 0.1414 -0.2719 0.042 Uiso 1 1 calc R
C11 C 0.2126(3) 0.16652(17) -0.0468(4) 0.0236(14) Uani 1 1 d .
H11G H 0.2097 0.1823 -0.0984 0.028 Uiso 1 1 calc R
C142 C 0.4662(3) 0.09815(19) 0.0974(4) 0.0278(15) Uani 1 1 d .
H14A H 0.4339 0.1233 0.0965 0.042 Uiso 1 1 calc R
H14B H 0.5078 0.1095 0.0873 0.042 Uiso 1 1 calc R
H14C H 0.4862 0.0833 0.1529 0.042 Uiso 1 1 calc R
C16 C 0.2757(3) -0.04928(16) 0.0938(4) 0.0212(14) Uani 1 1 d .
H16G H 0.3092 -0.0739 0.0918 0.025 Uiso 1 1 calc R
C12 C 0.1964(3) 0.09638(18) -0.1281(3) 0.0170(13) Uani 1 1 d .
C151 C 0.4886(3) -0.02114(19) 0.1354(4) 0.0296(15) Uani 1 1 d .
H15A H 0.4914 0.0062 0.1679 0.044 Uiso 1 1 calc R
H15B H 0.5186 -0.0171 0.1042 0.044 Uiso 1 1 calc R
H15C H 0.5083 -0.0467 0.1744 0.044 Uiso 1 1 calc R
C161 C 0.2968(3) -0.03857(18) 0.1868(4) 0.0305(15) Uani 1 1 d .
H16A H 0.3495 -0.0292 0.2155 0.046 Uiso 1 1 calc R
H16B H 0.2897 -0.0655 0.2147 0.046 Uiso 1 1 calc R
H16C H 0.2648 -0.0142 0.1898 0.046 Uiso 1 1 calc R
C14 C 0.4206(3) 0.06450(18) 0.0284(3) 0.0198(12) Uani 1 1 d .
H14G H 0.4543 0.0395 0.0282 0.024 Uiso 1 1 calc R
C141 C 0.3884(3) 0.08803(18) -0.0574(3) 0.0231(13) Uani 1 1 d .
H14D H 0.3570 0.0668 -0.1017 0.035 Uiso 1 1 calc R
H14E H 0.4295 0.0986 -0.0692 0.035 Uiso 1 1 calc R
H14F H 0.3578 0.1138 -0.0565 0.035 Uiso 1 1 calc R
C15 C 0.3549(3) 0.00206(18) 0.0582(3) 0.0190(12) Uani 1 1 d .
C111 C 0.1388(3) 0.17378(19) -0.0429(4) 0.0345(16) Uani 1 1 d .
H11A H 0.0973 0.1641 -0.0965 0.052 Uiso 1 1 calc R
H11B H 0.1330 0.2058 -0.0336 0.052 Uiso 1 1 calc R
H11C H 0.1383 0.1561 0.0040 0.052 Uiso 1 1 calc R
C112 C 0.2794(3) 0.18603(19) 0.0306(4) 0.0333(16) Uani 1 1 d .
H11D H 0.2903 0.1669 0.0802 0.050 Uiso 1 1 calc R
H11E H 0.2671 0.2165 0.0419 0.050 Uiso 1 1 calc R
H11F H 0.3234 0.1872 0.0193 0.050 Uiso 1 1 calc R
C121 C 0.1005(3) 0.1063(2) -0.2776(4) 0.0320(15) Uani 1 1 d .
H12D H 0.1108 0.0918 -0.3215 0.048 Uiso 1 1 calc R
H12E H 0.0708 0.1336 -0.3009 0.048 Uiso 1 1 calc R
H12F H 0.0725 0.0855 -0.2590 0.048 Uiso 1 1 calc R
C172 C 0.1161(3) 0.03794(19) 0.0899(4) 0.0270(14) Uani 1 1 d .
H17A H 0.0823 0.0605 0.0951 0.040 Uiso 1 1 calc R
H17B H 0.1627 0.0368 0.1428 0.040 Uiso 1 1 calc R
H17C H 0.0918 0.0083 0.0790 0.040 Uiso 1 1 calc R
C171 C 0.0627(3) 0.0518(2) -0.0568(4) 0.0326(15) Uani 1 1 d .
H17D H 0.0401 0.0217 -0.0694 0.049 Uiso 1 1 calc R
H17E H 0.0722 0.0621 -0.1042 0.049 Uiso 1 1 calc R
H17F H 0.0284 0.0728 -0.0488 0.049 Uiso 1 1 calc R
C182 C 0.3543(3) 0.0846(2) 0.2136(4) 0.0271(14) Uani 1 1 d .
H18A H 0.3775 0.1145 0.2249 0.041 Uiso 1 1 calc R
H18B H 0.3833 0.0642 0.1955 0.041 Uiso 1 1 calc R
H18C H 0.3537 0.0729 0.2654 0.041 Uiso 1 1 calc R
C181 C 0.2358(3) 0.11737(17) 0.1770(4) 0.0243(14) Uani 1 1 d .
H18D H 0.2381 0.1052 0.2300 0.036 Uiso 1 1 calc R
H18E H 0.1833 0.1192 0.1343 0.036 Uiso 1 1 calc R
H18F H 0.2582 0.1475 0.1875 0.036 Uiso 1 1 calc R
C162 C 0.1947(3) -0.06465(19) 0.0459(4) 0.0375(17) Uani 1 1 d .
H16D H 0.1611 -0.0390 0.0375 0.056 Uiso 1 1 calc R
H16E H 0.1844 -0.0880 0.0786 0.056 Uiso 1 1 calc R
H16F H 0.1863 -0.0769 -0.0095 0.056 Uiso 1 1 calc R
N22 N 0.4269(3) 0.31045(15) 0.5327(3) 0.0250(12) Uani 1 1 d .
N24 N 0.4181(3) 0.18634(14) 0.7074(3) 0.0209(11) Uani 1 1 d .
N21 N 0.4190(3) 0.28797(14) 0.6605(3) 0.0210(11) Uani 1 1 d .
C242 C 0.3446(3) 0.18991(19) 0.6345(4) 0.0331(15) Uani 1 1 d .
H24A H 0.3377 0.1648 0.5955 0.050 Uiso 1 1 calc R
H24B H 0.3412 0.2185 0.6052 0.050 Uiso 1 1 calc R
H24C H 0.3053 0.1888 0.6540 0.050 Uiso 1 1 calc R
C213 C 0.3949(3) 0.3519(2) 0.7350(4) 0.0390(17) Uani 1 1 d .
H21A H 0.3985 0.3327 0.7820 0.059 Uiso 1 1 calc R
H21B H 0.3605 0.3769 0.7279 0.059 Uiso 1 1 calc R
H21C H 0.4447 0.3638 0.7475 0.059 Uiso 1 1 calc R
C21 C 0.3660(3) 0.32461(19) 0.6546(4) 0.0275(15) Uani 1 1 d .
H21M H 0.3610 0.3451 0.6073 0.033 Uiso 1 1 calc R
C241 C 0.4205(3) 0.14327(18) 0.7487(4) 0.0264(14) Uani 1 1 d .
H24D H 0.3808 0.1425 0.7675 0.040 Uiso 1 1 calc R
H24E H 0.4695 0.1397 0.7979 0.040 Uiso 1 1 calc R
H24F H 0.4127 0.1187 0.7085 0.040 Uiso 1 1 calc R
C22 C 0.4525(3) 0.28731(17) 0.6092(4) 0.0194(13) Uani 1 1 d .
C221 C 0.3494(3) 0.30920(19) 0.4709(4) 0.0325(15) Uani 1 1 d .
H22A H 0.3221 0.2876 0.4891 0.049 Uiso 1 1 calc R
H22B H 0.3460 0.2999 0.4158 0.049 Uiso 1 1 calc R
H22C H 0.3272 0.3392 0.4658 0.049 Uiso 1 1 calc R
C212 C 0.2884(3) 0.3059(2) 0.6340(5) 0.0423(18) Uani 1 1 d .
H21D H 0.2678 0.2911 0.5784 0.063 Uiso 1 1 calc R
H21E H 0.2552 0.3305 0.6329 0.063 Uiso 1 1 calc R
H21F H 0.2924 0.2839 0.6775 0.063 Uiso 1 1 calc R
C152 C 0.3979(3) -0.07168(17) 0.0289(4) 0.0281(15) Uani 1 1 d .
H15D H 0.4143 -0.0971 0.0686 0.042 Uiso 1 1 calc R
H15E H 0.4262 -0.0716 -0.0047 0.042 Uiso 1 1 calc R
H15F H 0.3442 -0.0747 -0.0091 0.042 Uiso 1 1 calc R
C222 C 0.4757(3) 0.3400(2) 0.5137(4) 0.0367(17) Uani 1 1 d .
H22D H 0.5264 0.3392 0.5606 0.055 Uiso 1 1 calc R
H22E H 0.4562 0.3709 0.5061 0.055 Uiso 1 1 calc R
H22F H 0.4773 0.3299 0.4614 0.055 Uiso 1 1 calc R
C1 C 0.1246(5) 0.2776(3) -0.3010(6) 0.086(3) Uani 1 1 d D
H1A H 0.1686 0.2736 -0.2462 0.129 Uiso 1 1 calc R
H1B H 0.1307 0.3051 -0.3283 0.129 Uiso 1 1 calc R
H1C H 0.1198 0.2517 -0.3376 0.129 Uiso 1 1 calc R
C3 C 0.0440(10) 0.2420(6) -0.2468(12) 0.234(10) Uani 1 1 d D
H3A H 0.0817 0.2413 -0.1866 0.281 Uiso 1 1 calc R
H3B H 0.0511 0.2148 -0.2751 0.281 Uiso 1 1 calc R
C2 C 0.0539(8) 0.2816(5) -0.2871(11) 0.198(8) Uani 1 1 d D
H2A H 0.0583 0.3082 -0.2512 0.238 Uiso 1 1 calc R
H2B H 0.0095 0.2859 -0.3424 0.238 Uiso 1 1 calc R
N23 N 0.5130(2) 0.26066(14) 0.6383(3) 0.0194(10) Uani 1 1 d .
C231 C 0.6264(4) 0.2347(2) 0.6309(4) 0.048(2) Uani 1 1 d .
H23A H 0.6517 0.2639 0.6490 0.072 Uiso 1 1 calc R
H23B H 0.6453 0.2193 0.5950 0.072 Uiso 1 1 calc R
H23C H 0.6363 0.2162 0.6809 0.072 Uiso 1 1 calc R
C23 C 0.5428(4) 0.2422(2) 0.5812(4) 0.0334(17) Uani 1 1 d .
H23M H 0.5346 0.2651 0.5362 0.040 Uiso 1 1 calc R
C232 C 0.5000(4) 0.1999(2) 0.5381(4) 0.051(2) Uani 1 1 d .
H23D H 0.5101 0.1762 0.5805 0.077 Uiso 1 1 calc R
H23E H 0.5161 0.1898 0.4956 0.077 Uiso 1 1 calc R
H23F H 0.4460 0.2065 0.5101 0.077 Uiso 1 1 calc R

loop_
_atom_site_aniso_label
_atom_site_aniso_U_11
_atom_site_aniso_U_22
_atom_site_aniso_U_33
_atom_site_aniso_U_23
_atom_site_aniso_U_13
_atom_site_aniso_U_12
Hf1 0.01263(13) 0.01501(11) 0.01366(11) 0.00138(10) 0.00621(10) 0.00131(11)
Hf2 0.0163(2) 0.01504(17) 0.01513(18) 0.000 0.00733(16) 0.000
N13 0.017(3) 0.018(3) 0.014(2) 0.0012(19) 0.006(2) 0.0003(19)
N11 0.018(3) 0.010(2) 0.022(3) 0.0048(19) 0.011(2) 0.0066(18)
N14 0.013(3) 0.016(2) 0.017(2) 0.0001(18) 0.008(2) 0.0005(18)
N12 0.022(3) 0.033(3) 0.018(3) 0.004(2) 0.007(3) -0.002(2)
N15 0.017(3) 0.021(3) 0.027(3) 0.001(2) 0.008(3) 0.009(2)
N16 0.020(3) 0.015(2) 0.018(3) 0.0030(18) 0.012(2) 0.0032(19)
N17 0.016(3) 0.028(3) 0.016(2) 0.001(2) 0.007(2) 0.001(2)
N18 0.019(3) 0.021(2) 0.017(3) -0.001(2) 0.011(2) 0.006(2)
C132 0.031(4) 0.025(3) 0.023(3) -0.003(3) 0.010(3) 0.001(3)
C13 0.021(4) 0.026(3) 0.016(3) -0.002(2) 0.009(3) -0.005(3)
C131 0.032(4) 0.037(4) 0.027(4) -0.013(3) 0.013(3) -0.013(3)
C122 0.036(4) 0.026(3) 0.027(4) 0.007(3) 0.019(3) 0.006(3)
C11 0.036(4) 0.015(3) 0.024(3) 0.005(2) 0.017(3) 0.007(3)
C142 0.019(4) 0.035(4) 0.027(4) 0.000(3) 0.008(3) -0.002(3)
C16 0.029(4) 0.015(3) 0.027(3) 0.004(2) 0.018(3) 0.003(2)
C12 0.009(3) 0.029(3) 0.017(3) 0.005(2) 0.009(3) 0.007(2)
C151 0.030(4) 0.032(3) 0.026(4) 0.010(3) 0.011(3) 0.011(3)
C161 0.046(5) 0.025(3) 0.030(4) 0.008(3) 0.026(4) 0.009(3)
C14 0.015(3) 0.020(3) 0.024(3) 0.003(3) 0.009(3) 0.002(2)
C141 0.019(4) 0.027(3) 0.028(3) 0.003(3) 0.014(3) 0.000(3)
C15 0.019(4) 0.025(3) 0.012(3) 0.000(2) 0.006(3) 0.004(2)
C111 0.036(4) 0.034(4) 0.041(4) 0.010(3) 0.023(4) 0.019(3)
C112 0.047(5) 0.023(3) 0.033(4) 0.004(3) 0.021(4) -0.003(3)
C121 0.019(4) 0.046(4) 0.023(3) 0.008(3) 0.003(3) 0.001(3)
C172 0.019(4) 0.037(3) 0.029(4) 0.003(3) 0.014(3) 0.003(3)
C171 0.022(4) 0.050(4) 0.025(3) 0.000(3) 0.010(3) 0.000(3)
C182 0.026(4) 0.034(3) 0.020(3) -0.007(3) 0.008(3) 0.002(3)
C181 0.034(4) 0.019(3) 0.027(3) 0.005(2) 0.020(3) 0.002(3)
C162 0.057(5) 0.018(3) 0.056(5) 0.000(3) 0.042(4) -0.011(3)
N22 0.020(3) 0.027(3) 0.028(3) 0.011(2) 0.010(3) 0.005(2)
N24 0.024(3) 0.017(2) 0.018(3) -0.0003(19) 0.006(2) 0.000(2)
N21 0.022(3) 0.018(2) 0.029(3) 0.003(2) 0.017(3) 0.005(2)
C242 0.027(4) 0.030(3) 0.033(4) 0.006(3) 0.004(3) -0.004(3)
C213 0.031(4) 0.028(3) 0.064(5) -0.008(3) 0.026(4) 0.008(3)
C21 0.023(4) 0.028(3) 0.037(4) 0.007(3) 0.019(3) 0.011(3)
C241 0.025(4) 0.023(3) 0.027(3) 0.003(3) 0.008(3) -0.004(3)
C22 0.024(4) 0.011(3) 0.021(3) 0.005(2) 0.007(3) 0.001(2)
C221 0.027(4) 0.032(4) 0.027(4) 0.010(3) 0.002(3) 0.004(3)
C212 0.026(4) 0.041(4) 0.063(5) 0.000(3) 0.023(4) 0.010(3)
C152 0.035(4) 0.024(3) 0.029(4) 0.004(2) 0.018(3) 0.009(3)
C222 0.036(4) 0.038(4) 0.040(4) 0.020(3) 0.020(4) 0.006(3)
C1 0.109(8) 0.081(7) 0.073(7) -0.020(5) 0.043(7) -0.020(6)
C3 0.29(3) 0.28(2) 0.203(19) 0.028(18) 0.18(2) 0.002(18)
C2 0.30(2) 0.169(16) 0.23(2) -0.004(14) 0.213(18) 0.045(15)
N23 0.022(3) 0.019(2) 0.022(3) 0.003(2) 0.014(2) 0.009(2)
C231 0.049(5) 0.067(5) 0.049(5) 0.017(4) 0.041(5) 0.032(4)
C23 0.050(5) 0.037(4) 0.029(4) 0.018(3) 0.032(4) 0.025(3)
C232 0.081(6) 0.045(4) 0.028(4) -0.010(3) 0.024(4) 0.024(4)

loop_
_atom_type_symbol
_atom_type_description
_atom_type_scat_dispersion_real
_atom_type_scat_dispersion_imag
_atom_type_scat_source
C C 0.0033 0.0016 'International Tables Vol C Tables 4.2.6.8 and 6.1.1.4'
H H 0.0000 0.0000 'International Tables Vol C Tables 4.2.6.8 and 6.1.1.4'
N N 0.0061 0.0033 'International Tables Vol C Tables 4.2.6.8 and 6.1.1.4'
Hf Hf -0.5830 6.1852 'International Tables Vol C Tables 4.2.6.8 and 6.1.1.4'

loop_
_geom_angle_atom_site_label_1
_geom_angle_atom_site_label_2
_geom_angle_atom_site_label_3
_geom_angle
_geom_angle_site_symmetry_1
_geom_angle_site_symmetry_3
N18 Hf1 N17 90.85(17) . .
N18 Hf1 N16 104.82(16) . .
N17 Hf1 N16 102.89(16) . .
N18 Hf1 N11 102.44(16) . .
N17 Hf1 N11 104.42(16) . .
N16 Hf1 N11 140.73(13) . .
N18 Hf1 N13 160.73(15) . .
N17 Hf1 N13 90.80(16) . .
N16 Hf1 N13 93.51(15) . .
N11 Hf1 N13 58.63(15) . .
N18 Hf1 N14 92.18(16) . .
N17 Hf1 N14 161.76(14) . .
N16 Hf1 N14 58.97(14) . .
N11 Hf1 N14 92.48(14) . .
N13 Hf1 N14 92.23(14) . .
N18 Hf1 C12 131.73(16) . .
N17 Hf1 C12 97.93(16) . .
N16 Hf1 C12 118.92(15) . .
N11 Hf1 C12 29.45(15) . .
N13 Hf1 C12 29.19(15) . .
N14 Hf1 C12 93.43(15) . .
N18 Hf1 C15 98.89(16) . .
N17 Hf1 C15 132.52(16) . .
N16 Hf1 C15 29.71(14) . .
N11 Hf1 C15 118.25(15) . .
N13 Hf1 C15 94.09(15) . .
N14 Hf1 C15 29.28(14) . .
C12 Hf1 C15 108.80(15) . .
N24 Hf2 N24 89.3(2) . 2_656
N24 Hf2 N23 99.91(15) . 2_656
N24 Hf2 N23 107.17(17) 2_656 2_656
N24 Hf2 N23 107.17(17) . .
N24 Hf2 N23 99.91(15) 2_656 .
N23 Hf2 N23 141.7(2) 2_656 .
N24 Hf2 N21 158.52(16) . 2_656
N24 Hf2 N21 91.75(17) 2_656 2_656
N23 Hf2 N21 59.37(15) 2_656 2_656
N23 Hf2 N21 93.79(16) . 2_656
N24 Hf2 N21 91.75(17) . .
N24 Hf2 N21 158.52(16) 2_656 .
N23 Hf2 N21 93.79(16) 2_656 .
N23 Hf2 N21 59.37(15) . .
N21 Hf2 N21 95.1(2) 2_656 .
N24 Hf2 C22 129.20(17) . 2_656
N24 Hf2 C22 99.83(17) 2_656 2_656
N23 Hf2 C22 29.66(15) 2_656 2_656
N23 Hf2 C22 119.92(16) . 2_656
N21 Hf2 C22 29.75(14) 2_656 2_656
N21 Hf2 C22 96.12(16) . 2_656
N24 Hf2 C22 99.83(17) . .
N24 Hf2 C22 129.20(17) 2_656 .
N23 Hf2 C22 119.92(16) 2_656 .
N23 Hf2 C22 29.66(15) . .
N21 Hf2 C22 96.12(16) 2_656 .
N21 Hf2 C22 29.75(14) . .
C22 Hf2 C22 111.3(2) 2_656 .
C12 N13 C13 123.1(4) . .
C12 N13 Hf1 93.0(3) . .
C13 N13 Hf1 141.1(3) . .
C12 N11 C11 122.9(5) . .
C12 N11 Hf1 96.1(3) . .
C11 N11 Hf1 133.1(3) . .
C15 N14 C14 122.4(4) . .
C15 N14 Hf1 92.4(3) . .
C14 N14 Hf1 142.7(3) . .
C12 N12 C121 122.6(5) . .
C12 N12 C122 121.4(5) . .
C121 N12 C122 115.7(5) . .
C15 N15 C151 122.3(5) . .
C15 N15 C152 122.0(5) . .
C151 N15 C152 115.3(4) . .
C15 N16 C16 121.0(4) . .
C15 N16 Hf1 96.4(3) . .
C16 N16 Hf1 133.9(3) . .
C171 N17 C172 107.9(4) . .
C171 N17 Hf1 125.6(3) . .
C172 N17 Hf1 126.4(4) . .
C181 N18 C182 107.5(4) . .
C181 N18 Hf1 127.5(3) . .
C182 N18 Hf1 124.7(3) . .
C13 C132 H13A 109.5 . .
C13 C132 H13B 109.5 . .
H13A C132 H13B 109.5 . .
C13 C132 H13C 109.5 . .
H13A C132 H13C 109.5 . .
H13B C132 H13C 109.5 . .
N13 C13 C132 111.0(5) . .
N13 C13 C131 110.4(4) . .
C132 C13 C131 109.9(5) . .
N13 C13 H13G 108.5 . .
C132 C13 H13G 108.5 . .
C131 C13 H13G 108.5 . .
C13 C131 H13D 109.5 . .
C13 C131 H13E 109.5 . .
H13D C131 H13E 109.5 . .
C13 C131 H13F 109.5 . .
H13D C131 H13F 109.5 . .
H13E C131 H13F 109.5 . .
N12 C122 H12A 109.5 . .
N12 C122 H12B 109.5 . .
H12A C122 H12B 109.5 . .
N12 C122 H12C 109.5 . .
H12A C122 H12C 109.5 . .
H12B C122 H12C 109.5 . .
N11 C11 C111 111.8(4) . .
N11 C11 C112 108.7(5) . .
C111 C11 C112 112.4(5) . .
N11 C11 H11G 107.9 . .
C111 C11 H11G 107.9 . .
C112 C11 H11G 107.9 . .
C14 C142 H14A 109.5 . .
C14 C142 H14B 109.5 . .
H14A C142 H14B 109.5 . .
C14 C142 H14C 109.5 . .
H14A C142 H14C 109.5 . .
H14B C142 H14C 109.5 . .
N16 C16 C161 110.8(4) . .
N16 C16 C162 108.1(4) . .
C161 C16 C162 112.1(4) . .
N16 C16 H16G 108.6 . .
C161 C16 H16G 108.6 . .
C162 C16 H16G 108.6 . .
N13 C12 N11 112.2(5) . .
N13 C12 N12 125.0(5) . .
N11 C12 N12 122.7(5) . .
N13 C12 Hf1 57.8(3) . .
N11 C12 Hf1 54.4(3) . .
N12 C12 Hf1 175.1(4) . .
N15 C151 H15A 109.5 . .
N15 C151 H15B 109.5 . .
H15A C151 H15B 109.5 . .
N15 C151 H15C 109.5 . .
H15A C151 H15C 109.5 . .
H15B C151 H15C 109.5 . .
C16 C161 H16A 109.5 . .
C16 C161 H16B 109.5 . .
H16A C161 H16B 109.5 . .
C16 C161 H16C 109.5 . .
H16A C161 H16C 109.5 . .
H16B C161 H16C 109.5 . .
N14 C14 C141 110.7(4) . .
N14 C14 C142 109.6(4) . .
C141 C14 C142 109.2(4) . .
N14 C14 H14G 109.1 . .
C141 C14 H14G 109.1 . .
C142 C14 H14G 109.1 . .
C14 C141 H14D 109.5 . .
C14 C141 H14E 109.5 . .
H14D C141 H14E 109.5 . .
C14 C141 H14F 109.5 . .
H14D C141 H14F 109.5 . .
H14E C141 H14F 109.5 . .
N14 C15 N16 112.2(4) . .
N14 C15 N15 126.0(5) . .
N16 C15 N15 121.8(5) . .
N14 C15 Hf1 58.3(3) . .
N16 C15 Hf1 53.9(2) . .
N15 C15 Hf1 175.6(4) . .
C11 C111 H11A 109.5 . .
C11 C111 H11B 109.5 . .
H11A C111 H11B 109.5 . .
C11 C111 H11C 109.5 . .
H11A C111 H11C 109.5 . .
H11B C111 H11C 109.5 . .
C11 C112 H11D 109.5 . .
C11 C112 H11E 109.5 . .
H11D C112 H11E 109.5 . .
C11 C112 H11F 109.5 . .
H11D C112 H11F 109.5 . .
H11E C112 H11F 109.5 . .
N12 C121 H12D 109.5 . .
N12 C121 H12E 109.5 . .
H12D C121 H12E 109.5 . .
N12 C121 H12F 109.5 . .
H12D C121 H12F 109.5 . .
H12E C121 H12F 109.5 . .
N17 C172 H17A 109.5 . .
N17 C172 H17B 109.5 . .
H17A C172 H17B 109.5 . .
N17 C172 H17C 109.5 . .
H17A C172 H17C 109.5 . .
H17B C172 H17C 109.5 . .
N17 C171 H17D 109.5 . .
N17 C171 H17E 109.5 . .
H17D C171 H17E 109.5 . .
N17 C171 H17F 109.5 . .
H17D C171 H17F 109.5 . .
H17E C171 H17F 109.5 . .
N18 C182 H18A 109.5 . .
N18 C182 H18B 109.5 . .
H18A C182 H18B 109.5 . .
N18 C182 H18C 109.5 . .
H18A C182 H18C 109.5 . .
H18B C182 H18C 109.5 . .
N18 C181 H18D 109.5 . .
N18 C181 H18E 109.5 . .
H18D C181 H18E 109.5 . .
N18 C181 H18F 109.5 . .
H18D C181 H18F 109.5 . .
H18E C181 H18F 109.5 . .
C16 C162 H16D 109.5 . .
C16 C162 H16E 109.5 . .
H16D C162 H16E 109.5 . .
C16 C162 H16F 109.5 . .
H16D C162 H16F 109.5 . .
H16E C162 H16F 109.5 . .
C22 N22 C221 121.8(5) . .
C22 N22 C222 121.8(5) . .
C221 N22 C222 116.2(5) . .
C241 N24 C242 107.4(4) . .
C241 N24 Hf2 126.6(4) . .
C242 N24 Hf2 125.8(3) . .
C22 N21 C21 120.9(5) . .
C22 N21 Hf2 92.6(3) . .
C21 N21 Hf2 143.6(4) . .
N24 C242 H24A 109.5 . .
N24 C242 H24B 109.5 . .
H24A C242 H24B 109.5 . .
N24 C242 H24C 109.5 . .
H24A C242 H24C 109.5 . .
H24B C242 H24C 109.5 . .
C21 C213 H21A 109.5 . .
C21 C213 H21B 109.5 . .
H21A C213 H21B 109.5 . .
C21 C213 H21C 109.5 . .
H21A C213 H21C 109.5 . .
H21B C213 H21C 109.5 . .
N21 C21 C213 111.3(5) . .
N21 C21 C212 111.1(5) . .
C213 C21 C212 110.3(5) . .
N21 C21 H21M 108.0 . .
C213 C21 H21M 108.0 . .
C212 C21 H21M 108.0 . .
N24 C241 H24D 109.5 . .
N24 C241 H24E 109.5 . .
H24D C241 H24E 109.5 . .
N24 C241 H24F 109.5 . .
H24D C241 H24F 109.5 . .
H24E C241 H24F 109.5 . .
N23 C22 N21 112.6(5) . .
N23 C22 N22 122.8(5) . .
N21 C22 N22 124.6(5) . .
N23 C22 Hf2 55.0(3) . .
N21 C22 Hf2 57.7(3) . .
N22 C22 Hf2 175.3(4) . .
N22 C221 H22A 109.5 . .
N22 C221 H22B 109.5 . .
H22A C221 H22B 109.5 . .
N22 C221 H22C 109.5 . .
H22A C221 H22C 109.5 . .
H22B C221 H22C 109.5 . .
C21 C212 H21D 109.5 . .
C21 C212 H21E 109.5 . .
H21D C212 H21E 109.5 . .
C21 C212 H21F 109.5 . .
H21D C212 H21F 109.5 . .
H21E C212 H21F 109.5 . .
N15 C152 H15D 109.5 . .
N15 C152 H15E 109.5 . .
H15D C152 H15E 109.5 . .
N15 C152 H15F 109.5 . .
H15D C152 H15F 109.5 . .
H15E C152 H15F 109.5 . .
N22 C222 H22D 109.5 . .
N22 C222 H22E 109.5 . .
H22D C222 H22E 109.5 . .
N22 C222 H22F 109.5 . .
H22D C222 H22F 109.5 . .
H22E C222 H22F 109.5 . .
C2 C1 H1A 109.5 . .
C2 C1 H1B 109.5 . .
H1A C1 H1B 109.5 . .
C2 C1 H1C 109.5 . .
H1A C1 H1C 109.5 . .
H1B C1 H1C 109.5 . .
C2 C3 C3 109.3(13) . 2_554
C2 C3 H3A 109.8 . .
C3 C3 H3A 109.8 2_554 .
C2 C3 H3B 109.8 . .
C3 C3 H3B 109.8 2_554 .
H3A C3 H3B 108.3 . .
C3 C2 C1 110.7(11) . .
C3 C2 H2A 109.5 . .
C1 C2 H2A 109.5 . .
C3 C2 H2B 109.5 . .
C1 C2 H2B 109.5 . .
H2A C2 H2B 108.1 . .
C22 N23 C23 121.6(5) . .
C22 N23 Hf2 95.4(3) . .
C23 N23 Hf2 136.0(3) . .
C23 C231 H23A 109.5 . .
C23 C231 H23B 109.5 . .
H23A C231 H23B 109.5 . .
C23 C231 H23C 109.5 . .
H23A C231 H23C 109.5 . .
H23B C231 H23C 109.5 . .
N23 C23 C231 109.2(5) . .
N23 C23 C232 110.0(5) . .
C231 C23 C232 113.4(5) . .
N23 C23 H23M 108.0 . .
C231 C23 H23M 108.0 . .
C232 C23 H23M 108.0 . .
C23 C232 H23D 109.5 . .
C23 C232 H23E 109.5 . .
H23D C232 H23E 109.5 . .
C23 C232 H23F 109.5 . .
H23D C232 H23F 109.5 . .
H23E C232 H23F 109.5 . .

loop_
_geom_bond_atom_site_label_1
_geom_bond_atom_site_label_2
_geom_bond_distance
_geom_bond_site_symmetry_2
Hf1 N18 2.075(4) .
Hf1 N17 2.081(4) .
Hf1 N16 2.204(4) .
Hf1 N11 2.207(4) .
Hf1 N13 2.286(4) .
Hf1 N14 2.310(4) .
Hf1 C12 2.697(5) .
Hf1 C15 2.711(5) .
Hf2 N24 2.078(4) .
Hf2 N24 2.078(4) 2_656
Hf2 N23 2.213(4) 2_656
Hf2 N23 2.213(4) .
Hf2 N21 2.277(5) 2_656
Hf2 N21 2.277(5) .
Hf2 C22 2.691(5) 2_656
Hf2 C22 2.691(5) .
N13 C12 1.317(6) .
N13 C13 1.483(6) .
N11 C12 1.334(7) .
N11 C11 1.470(6) .
N14 C15 1.327(6) .
N14 C14 1.473(6) .
N12 C12 1.393(7) .
N12 C121 1.441(7) .
N12 C122 1.463(6) .
N15 C15 1.388(6) .
N15 C151 1.449(7) .
N15 C152 1.453(6) .
N16 C15 1.352(6) .
N16 C16 1.476(6) .
N17 C171 1.449(7) .
N17 C172 1.456(6) .
N18 C181 1.458(6) .
N18 C182 1.467(7) .
C132 C13 1.523(7) .
C132 H13A 0.9800 .
C132 H13B 0.9800 .
C132 H13C 0.9800 .
C13 C131 1.526(7) .
C13 H13G 1.0000 .
C131 H13D 0.9800 .
C131 H13E 0.9800 .
C131 H13F 0.9800 .
C122 H12A 0.9800 .
C122 H12B 0.9800 .
C122 H12C 0.9800 .
C11 C111 1.514(7) .
C11 C112 1.531(8) .
C11 H11G 1.0000 .
C142 C14 1.522(7) .
C142 H14A 0.9800 .
C142 H14B 0.9800 .
C142 H14C 0.9800 .
C16 C161 1.530(7) .
C16 C162 1.519(8) .
C16 H16G 1.0000 .
C151 H15A 0.9800 .
C151 H15B 0.9800 .
C151 H15C 0.9800 .
C161 H16A 0.9800 .
C161 H16B 0.9800 .
C161 H16C 0.9800 .
C14 C141 1.521(7) .
C14 H14G 1.0000 .
C141 H14D 0.9800 .
C141 H14E 0.9800 .
C141 H14F 0.9800 .
C111 H11A 0.9800 .
C111 H11B 0.9800 .
C111 H11C 0.9800 .
C112 H11D 0.9800 .
C112 H11E 0.9800 .
C112 H11F 0.9800 .
C121 H12D 0.9800 .
C121 H12E 0.9800 .
C121 H12F 0.9800 .
C172 H17A 0.9800 .
C172 H17B 0.9800 .
C172 H17C 0.9800 .
C171 H17D 0.9800 .
C171 H17E 0.9800 .
C171 H17F 0.9800 .
C182 H18A 0.9800 .
C182 H18B 0.9800 .
C182 H18C 0.9800 .
C181 H18D 0.9800 .
C181 H18E 0.9800 .
C181 H18F 0.9800 .
C162 H16D 0.9800 .
C162 H16E 0.9800 .
C162 H16F 0.9800 .
N22 C22 1.390(7) .
N22 C221 1.440(7) .
N22 C222 1.452(6) .
N24 C241 1.460(6) .
N24 C242 1.458(7) .
N21 C22 1.336(6) .
N21 C21 1.486(6) .
C242 H24A 0.9800 .
C242 H24B 0.9800 .
C242 H24C 0.9800 .
C213 C21 1.503(8) .
C213 H21A 0.9800 .
C213 H21B 0.9800 .
C213 H21C 0.9800 .
C21 C212 1.523(7) .
C21 H21M 1.0000 .
C241 H24D 0.9800 .
C241 H24E 0.9800 .
C241 H24F 0.9800 .
C22 N23 1.337(6) .
C221 H22A 0.9800 .
C221 H22B 0.9800 .
C221 H22C 0.9800 .
C212 H21D 0.9800 .
C212 H21E 0.9800 .
C212 H21F 0.9800 .
C152 H15D 0.9800 .
C152 H15E 0.9800 .
C152 H15F 0.9800 .
C222 H22D 0.9800 .
C222 H22E 0.9800 .
C222 H22F 0.9800 .
C1 C2 1.534(8) .
C1 H1A 0.9800 .
C1 H1B 0.9800 .
C1 H1C 0.9800 .
C3 C2 1.430(9) .
C3 C3 1.70(3) 2_554
C3 H3A 0.9900 .
C3 H3B 0.9900 .
C2 H2A 0.9900 .
C2 H2B 0.9900 .
N23 C23 1.478(6) .
C231 C23 1.511(8) .
C231 H23A 0.9800 .
C231 H23B 0.9800 .
C231 H23C 0.9800 .
C23 C232 1.516(9) .
C23 H23M 1.0000 .
C232 H23D 0.9800 .
C232 H23E 0.9800 .
C232 H23F 0.9800 .

loop_
_geom_torsion_atom_site_label_1
_geom_torsion_atom_site_label_2
_geom_torsion_atom_site_label_3
_geom_torsion_atom_site_label_4
_geom_torsion
_geom_torsion_site_symmetry_1
N18 Hf1 N13 C12 10.1(6) .
N17 Hf1 N13 C12 105.0(3) .
N16 Hf1 N13 C12 -152.1(3) .
N11 Hf1 N13 C12 -1.5(3) .
N14 Hf1 N13 C12 -93.0(3) .
C15 Hf1 N13 C12 -122.3(3) .
N18 Hf1 N13 C13 169.6(5) .
N17 Hf1 N13 C13 -95.5(5) .
N16 Hf1 N13 C13 7.5(5) .
N11 Hf1 N13 C13 158.1(6) .
N14 Hf1 N13 C13 66.5(5) .
C12 Hf1 N13 C13 159.6(7) .
C15 Hf1 N13 C13 37.3(5) .
N18 Hf1 N11 C12 -174.6(3) .
N17 Hf1 N11 C12 -80.5(3) .
N16 Hf1 N11 C12 52.3(4) .
N13 Hf1 N11 C12 1.5(3) .
N14 Hf1 N11 C12 92.6(3) .
C15 Hf1 N11 C12 78.0(3) .
N18 Hf1 N11 C11 -26.5(5) .
N17 Hf1 N11 C11 67.6(5) .
N16 Hf1 N11 C11 -159.6(4) .
N13 Hf1 N11 C11 149.6(5) .
N14 Hf1 N11 C11 -119.3(5) .
C12 Hf1 N11 C11 148.1(7) .
C15 Hf1 N11 C11 -133.9(5) .
N18 Hf1 N14 C15 104.4(3) .
N17 Hf1 N14 C15 5.0(7) .
N16 Hf1 N14 C15 -1.6(3) .
N11 Hf1 N14 C15 -153.1(3) .
N13 Hf1 N14 C15 -94.4(3) .
C12 Hf1 N14 C15 -123.6(3) .
N18 Hf1 N14 C14 -95.7(5) .
N17 Hf1 N14 C14 164.9(5) .
N16 Hf1 N14 C14 158.2(6) .
N11 Hf1 N14 C14 6.8(5) .
N13 Hf1 N14 C14 65.5(5) .
C12 Hf1 N14 C14 36.3(5) .
C15 Hf1 N14 C14 159.9(7) .
N18 Hf1 N16 C15 -81.9(3) .
N17 Hf1 N16 C15 -176.3(3) .
N11 Hf1 N16 C15 50.6(4) .
N13 Hf1 N16 C15 92.1(3) .
N14 Hf1 N16 C15 1.6(3) .
C12 Hf1 N16 C15 77.0(3) .
N18 Hf1 N16 C16 63.9(5) .
N17 Hf1 N16 C16 -30.5(5) .
N11 Hf1 N16 C16 -163.6(4) .
N13 Hf1 N16 C16 -122.1(5) .
N14 Hf1 N16 C16 147.4(5) .
C12 Hf1 N16 C16 -137.2(5) .
C15 Hf1 N16 C16 145.8(7) .
N18 Hf1 N17 C171 147.7(4) .
N16 Hf1 N17 C171 -106.9(4) .
N11 Hf1 N17 C171 44.6(5) .
N13 Hf1 N17 C171 -13.1(4) .
N14 Hf1 N17 C171 -112.7(6) .
C12 Hf1 N17 C171 15.3(4) .
C15 Hf1 N17 C171 -109.4(4) .
N18 Hf1 N17 C172 -36.4(4) .
N16 Hf1 N17 C172 69.0(4) .
N11 Hf1 N17 C172 -139.4(4) .
N13 Hf1 N17 C172 162.8(4) .
N14 Hf1 N17 C172 63.2(7) .
C12 Hf1 N17 C172 -168.8(4) .
C15 Hf1 N17 C172 66.5(5) .
N17 Hf1 N18 C181 -37.0(4) .
N16 Hf1 N18 C181 -140.6(4) .
N11 Hf1 N18 C181 68.0(4) .
N13 Hf1 N18 C181 57.9(7) .
N14 Hf1 N18 C181 161.0(4) .
C12 Hf1 N18 C181 64.4(4) .
C15 Hf1 N18 C181 -170.3(4) .
N17 Hf1 N18 C182 148.5(4) .
N16 Hf1 N18 C182 45.0(4) .
N11 Hf1 N18 C182 -106.5(4) .
N13 Hf1 N18 C182 -116.6(5) .
N14 Hf1 N18 C182 -13.5(4) .
C12 Hf1 N18 C182 -110.0(4) .
C15 Hf1 N18 C182 15.2(4) .
C12 N13 C13 C132 118.9(5) .
Hf1 N13 C13 C132 -36.4(7) .
C12 N13 C13 C131 -118.9(5) .
Hf1 N13 C13 C131 85.7(6) .
C12 N11 C11 C111 81.1(6) .
Hf1 N11 C11 C111 -60.2(7) .
C12 N11 C11 C112 -154.1(5) .
Hf1 N11 C11 C112 64.6(6) .
C15 N16 C16 C161 80.3(6) .
Hf1 N16 C16 C161 -59.0(7) .
C15 N16 C16 C162 -156.5(5) .
Hf1 N16 C16 C162 64.2(6) .
C13 N13 C12 N11 -162.5(5) .
Hf1 N13 C12 N11 2.3(4) .
C13 N13 C12 N12 20.0(8) .
Hf1 N13 C12 N12 -175.2(5) .
C13 N13 C12 Hf1 -164.8(5) .
C11 N11 C12 N13 -155.0(4) .
Hf1 N11 C12 N13 -2.4(5) .
C11 N11 C12 N12 22.5(8) .
Hf1 N11 C12 N12 175.1(4) .
C11 N11 C12 Hf1 -152.6(5) .
C121 N12 C12 N13 40.0(8) .
C122 N12 C12 N13 -133.9(5) .
C121 N12 C12 N11 -137.1(5) .
C122 N12 C12 N11 48.9(7) .
C121 N12 C12 Hf1 -84(5) .
C122 N12 C12 Hf1 102(5) .
N18 Hf1 C12 N13 -175.6(3) .
N17 Hf1 C12 N13 -77.3(3) .
N16 Hf1 C12 N13 32.3(3) .
N11 Hf1 C12 N13 177.4(5) .
N14 Hf1 C12 N13 88.4(3) .
C15 Hf1 C12 N13 62.9(3) .
N18 Hf1 C12 N11 7.0(4) .
N17 Hf1 C12 N11 105.3(3) .
N16 Hf1 C12 N11 -145.1(3) .
N13 Hf1 C12 N11 -177.4(5) .
N14 Hf1 C12 N11 -89.0(3) .
C15 Hf1 C12 N11 -114.4(3) .
N18 Hf1 C12 N12 -49(5) .
N17 Hf1 C12 N12 49(5) .
N16 Hf1 C12 N12 159(5) .
N11 Hf1 C12 N12 -56(5) .
N13 Hf1 C12 N12 127(5) .
N14 Hf1 C12 N12 -145(5) .
C15 Hf1 C12 N12 -170(5) .
C15 N14 C14 C141 120.0(5) .
Hf1 N14 C14 C141 -36.0(7) .
C15 N14 C14 C142 -119.4(5) .
Hf1 N14 C14 C142 84.6(6) .
C14 N14 C15 N16 -163.3(4) .
Hf1 N14 C15 N16 2.5(4) .
C14 N14 C15 N15 15.3(8) .
Hf1 N14 C15 N15 -179.0(5) .
C14 N14 C15 Hf1 -165.7(5) .
C16 N16 C15 N14 -154.4(4) .
Hf1 N16 C15 N14 -2.6(5) .
C16 N16 C15 N15 27.0(7) .
Hf1 N16 C15 N15 178.8(4) .
C16 N16 C15 Hf1 -151.8(5) .
C151 N15 C15 N14 42.7(8) .
C152 N15 C15 N14 -129.6(6) .
C151 N15 C15 N16 -138.8(5) .
C152 N15 C15 N16 48.8(7) .
C151 N15 C15 Hf1 -126(5) .
C152 N15 C15 Hf1 62(5) .
N18 Hf1 C15 N14 -78.4(3) .
N17 Hf1 C15 N14 -177.9(3) .
N16 Hf1 C15 N14 177.2(5) .
N11 Hf1 C15 N14 30.9(4) .
N13 Hf1 C15 N14 87.3(3) .
C12 Hf1 C15 N14 61.5(3) .
N18 Hf1 C15 N16 104.4(3) .
N17 Hf1 C15 N16 4.9(4) .
N11 Hf1 C15 N16 -146.3(3) .
N13 Hf1 C15 N16 -89.9(3) .
N14 Hf1 C15 N16 -177.2(5) .
C12 Hf1 C15 N16 -115.7(3) .
N18 Hf1 C15 N15 91(5) .
N17 Hf1 C15 N15 -9(5) .
N16 Hf1 C15 N15 -14(5) .
N11 Hf1 C15 N15 -160(5) .
N13 Hf1 C15 N15 -104(5) .
N14 Hf1 C15 N15 169(5) .
C12 Hf1 C15 N15 -130(5) .
N24 Hf2 N24 C241 36.9(3) 2_656
N23 Hf2 N24 C241 -70.4(4) 2_656
N23 Hf2 N24 C241 137.0(4) .
N21 Hf2 N24 C241 -56.0(7) 2_656
N21 Hf2 N24 C241 -164.6(4) .
C22 Hf2 N24 C241 -65.2(5) 2_656
C22 Hf2 N24 C241 166.6(4) .
N24 Hf2 N24 C242 -149.0(5) 2_656
N23 Hf2 N24 C242 103.7(4) 2_656
N23 Hf2 N24 C242 -48.9(4) .
N21 Hf2 N24 C242 118.1(5) 2_656
N21 Hf2 N24 C242 9.5(4) .
C22 Hf2 N24 C242 108.9(4) 2_656
C22 Hf2 N24 C242 -19.3(4) .
N24 Hf2 N21 C22 -106.9(3) .
N24 Hf2 N21 C22 -14.5(6) 2_656
N23 Hf2 N21 C22 153.0(3) 2_656
N23 Hf2 N21 C22 2.1(3) .
N21 Hf2 N21 C22 93.5(3) 2_656
C22 Hf2 N21 C22 123.4(3) 2_656
N24 Hf2 N21 C21 95.1(6) .
N24 Hf2 N21 C21 -172.5(5) 2_656
N23 Hf2 N21 C21 -4.9(6) 2_656
N23 Hf2 N21 C21 -155.9(6) .
N21 Hf2 N21 C21 -64.5(6) 2_656
C22 Hf2 N21 C21 -34.6(6) 2_656
C22 Hf2 N21 C21 -158.0(8) .
C22 N21 C21 C213 -116.5(6) .
Hf2 N21 C21 C213 37.6(8) .
C22 N21 C21 C212 120.2(6) .
Hf2 N21 C21 C212 -85.7(7) .
C21 N21 C22 N23 161.8(5) .
Hf2 N21 C22 N23 -3.2(5) .
C21 N21 C22 N22 -20.0(8) .
Hf2 N21 C22 N22 175.0(5) .
C21 N21 C22 Hf2 165.0(6) .
C221 N22 C22 N23 130.9(6) .
C222 N22 C22 N23 -54.1(7) .
C221 N22 C22 N21 -47.1(8) .
C222 N22 C22 N21 127.9(6) .
C221 N22 C22 Hf2 70(5) .
C222 N22 C22 Hf2 -115(5) .
N24 Hf2 C22 N23 -107.5(3) .
N24 Hf2 C22 N23 -10.4(4) 2_656
N23 Hf2 C22 N23 144.9(3) 2_656
N21 Hf2 C22 N23 86.9(3) 2_656
N21 Hf2 C22 N23 176.4(5) .
C22 Hf2 C22 N23 113.3(3) 2_656
N24 Hf2 C22 N21 76.1(3) .
N24 Hf2 C22 N21 173.2(3) 2_656
N23 Hf2 C22 N21 -31.5(4) 2_656
N23 Hf2 C22 N21 -176.4(5) .
N21 Hf2 C22 N21 -89.5(4) 2_656
C22 Hf2 C22 N21 -63.1(3) 2_656
N24 Hf2 C22 N22 -44(5) .
N24 Hf2 C22 N22 53(5) 2_656
N23 Hf2 C22 N22 -151(5) 2_656
N23 Hf2 C22 N22 64(5) .
N21 Hf2 C22 N22 151(5) 2_656
N21 Hf2 C22 N22 -120(5) .
C22 Hf2 C22 N22 177(100) 2_656
C3 C3 C2 C1 -166.9(12) 2_554
N21 C22 N23 C23 158.3(5) .
N22 C22 N23 C23 -20.0(8) .
Hf2 C22 N23 C23 155.0(5) .
N21 C22 N23 Hf2 3.3(5) .
N22 C22 N23 Hf2 -175.0(5) .
N24 Hf2 N23 C22 79.5(3) .
N24 Hf2 N23 C22 171.8(3) 2_656
N23 Hf2 N23 C22 -53.4(3) 2_656
N21 Hf2 N23 C22 -95.7(3) 2_656
N21 Hf2 N23 C22 -2.1(3) .
C22 Hf2 N23 C22 -80.7(4) 2_656
N24 Hf2 N23 C23 -69.2(6) .
N24 Hf2 N23 C23 23.1(6) 2_656
N23 Hf2 N23 C23 157.9(6) 2_656
N21 Hf2 N23 C23 115.5(5) 2_656
N21 Hf2 N23 C23 -150.8(6) .
C22 Hf2 N23 C23 130.6(5) 2_656
C22 Hf2 N23 C23 -148.7(7) .
C22 N23 C23 C231 151.4(5) .
Hf2 N23 C23 C231 -65.9(7) .
C22 N23 C23 C232 -83.5(6) .
Hf2 N23 C23 C232 59.2(7) .
